data_4126584
loop_
_publ_author_name
'Kim, Byoungmoo'
'Storch, Golo'
'Banerjee, Gourab'
'Mercado, Brandon Q.'
'Castillo-Lora, Janelle'
'Brudvig, Gary W.'
'Mayer, James M.'
'Miller, Scott J.'

_publ_section_title
;
 Stereodynamic Quinone-Hydroquinone Molecules That Enantiomerize at
 sp(3)-Carbon via Redox-Interconversion.
;
_journal_name_full 'Journal of the American Chemical Society'
_journal_paper_doi 10.1021/jacs.7b09176
_journal_year 2017
_chemical_formula_moiety 'C25 H36 O4'
_chemical_formula_sum 'C25 H36 O4'
_chemical_formula_weight 400.54
_space_group_crystal_system orthorhombic
_space_group_IT_number 62
_space_group_name_Hall '-P 2ac 2n'
_space_group_name_H-M_alt 'P n m a'
_symmetry_space_group_name_Hall '-P 2ac 2n'
_symmetry_space_group_name_H-M 'P n m a'
_atom_sites_solution_hydrogens mixed
_atom_sites_solution_primary SHELXT
_atom_sites_solution_secondary difmap
_audit_creation_method SHELXL-2014/7
_cell_angle_alpha 90
_cell_angle_beta 90
_cell_angle_gamma 90
_cell_formula_units_Z 8
_cell_length_a 21.9649(15)
_cell_length_b 20.8793(15)
_cell_length_c 11.3150(8)
_cell_measurement_reflns_used 1098
_cell_measurement_temperature 93(2)
_cell_measurement_theta_max 68.3
_cell_measurement_theta_min 2.9
_cell_volume 5189.2(6)
_computing_cell_refinement 'CrystalClear-SM Expert 2.0 r15 (Rigaku, 2011)'
_computing_data_collection 'CrystalClear-SM Expert 2.0 r15 (Rigaku, 2011)'
_computing_data_reduction 'CrystalClear-SM Expert 2.0 r15 (Rigaku, 2011)'
_computing_molecular_graphics
; 
Dolomanov, O.V.; Bourhis, L.J.; Gildea, R.J.; Howard, J.A.K.; Puschmann, H., 
OLEX2: A complete structure solution, refinement and analysis program 
(2009). J. Appl. Cryst., 42, 339-341. 
;
_computing_publication_material 'CIFTAB-2014/2 (Sheldrick, 2014)'
_computing_structure_refinement 'SHELXL-2014/7 (Sheldrick, 2014)'
_computing_structure_solution 'SHELXT-2014/5 (Sheldrick, 2014)'
_diffrn_ambient_temperature 93(2)
_diffrn_detector_area_resol_mean 22.2
_diffrn_measured_fraction_theta_full 1.000
_diffrn_measured_fraction_theta_max 0.997
_diffrn_measurement_device_type 'Rigaku Saturn 944+ CCD'
_diffrn_measurement_method \w
_diffrn_radiation_type CuK\a
_diffrn_radiation_wavelength 1.54178
_diffrn_reflns_av_R_equivalents 0.1022
_diffrn_reflns_av_unetI/netI 0.0194
_diffrn_reflns_Laue_measured_fraction_full 1.000
_diffrn_reflns_Laue_measured_fraction_max 0.997
_diffrn_reflns_limit_h_max 26
_diffrn_reflns_limit_h_min -26
_diffrn_reflns_limit_k_max 24
_diffrn_reflns_limit_k_min -23
_diffrn_reflns_limit_l_max 13
_diffrn_reflns_limit_l_min -13
_diffrn_reflns_number 179459
_diffrn_reflns_point_group_measured_fraction_full 1.000
_diffrn_reflns_point_group_measured_fraction_max 0.997
_diffrn_reflns_theta_full 67.679
_diffrn_reflns_theta_max 67.978
_diffrn_reflns_theta_min 4.025
_diffrn_source 'microfocus rotating anode'
_exptl_absorpt_coefficient_mu 0.538
_exptl_absorpt_correction_T_max 1.000
_exptl_absorpt_correction_T_min 0.759
_exptl_absorpt_correction_type multi-scan
_exptl_absorpt_process_details 'Jacobson, R. (1998) Private Communication'
_exptl_crystal_colour Colorless
_exptl_crystal_density_diffrn 1.025
_exptl_crystal_density_method 'not measured'
_exptl_crystal_description Plate
_exptl_crystal_F_000 1744
_exptl_crystal_size_max 0.200
_exptl_crystal_size_mid 0.200
_exptl_crystal_size_min 0.020
_refine_diff_density_max 0.466
_refine_diff_density_min -0.414
_refine_diff_density_rms 0.057
_refine_ls_extinction_method none
_refine_ls_goodness_of_fit_ref 1.046
_refine_ls_hydrogen_treatment mixed
_refine_ls_matrix_type full
_refine_ls_number_parameters 308
_refine_ls_number_reflns 4854
_refine_ls_number_restraints 8
_refine_ls_restrained_S_all 1.047
_refine_ls_R_factor_all 0.0727
_refine_ls_R_factor_gt 0.0605
_refine_ls_shift/su_max 0.000
_refine_ls_shift/su_mean 0.000
_refine_ls_structure_factor_coef Fsqd
_refine_ls_weighting_details 'w=1/[\s^2^(Fo^2^)+(0.0941P)^2^+3.2747P] where P=(Fo^2^+2Fc^2^)/3'
_refine_ls_weighting_scheme calc
_refine_ls_wR_factor_gt 0.1633
_refine_ls_wR_factor_ref 0.1759
_reflns_Friedel_coverage 0.000
_reflns_number_gt 3929
_reflns_number_total 4854
_reflns_threshold_expression 'I > 2\s(I)'
_cod_data_source_file ja7b09176_si_004.cif
_cod_data_source_block 007-16144
_cod_database_code 4126584
_shelx_shelxl_version_number 2014/7
_shelx_space_group_comment
; 
The symmetry employed for this shelxl refinement is uniquely defined 
by the following loop, which should always be used as a source of 
symmetry information in preference to the above space-group names. 
They are only intended as comments. 
;
_shelx_estimated_absorpt_t_min 0.900
_shelx_estimated_absorpt_t_max 0.989

loop_
_space_group_symop_operation_xyz
'x, y, z'
'-x+1/2, -y, z+1/2'
'-x, y+1/2, -z'
'x+1/2, -y+1/2, -z+1/2'
'-x, -y, -z'
'x-1/2, y, -z-1/2'
'x, -y-1/2, z'
'-x-1/2, y-1/2, z-1/2'

loop_
_atom_site_label
_atom_site_type_symbol
_atom_site_fract_x
_atom_site_fract_y
_atom_site_fract_z
_atom_site_U_iso_or_equiv
_atom_site_adp_type
_atom_site_occupancy
_atom_site_site_symmetry_order
_atom_site_calc_flag
_atom_site_refinement_flags_posn
_atom_site_refinement_flags_adp
_atom_site_refinement_flags_occupancy
O1A O 0.72207(6) 0.16290(8) 0.35773(12) 0.0421(4) Uani 1 1 d D . .
H1A H 0.7542(10) 0.1893(12) 0.341(2) 0.063 Uiso 1 1 d D U .
C1A C 0.70088(11) 0.2500 0.1558(2) 0.0254(5) Uani 1 2 d S T P
H1AA H 0.7342(14) 0.2500 0.217(3) 0.035(8) Uiso 1 2 d S . P
O2A O 0.52836(7) 0.10697(8) 0.06513(12) 0.0420(4) Uani 1 1 d D . .
H2A H 0.4967(10) 0.1235(13) 0.105(2) 0.063 Uiso 1 1 d D U .
C2A C 0.66323(8) 0.19014(8) 0.18106(16) 0.0248(4) Uani 1 1 d . . .
C3A C 0.61303(8) 0.17224(9) 0.11242(16) 0.0301(4) Uani 1 1 d . . .
H3A H 0.6034 0.1969 0.0444 0.036 Uiso 1 1 calc R U .
C4A C 0.57676(8) 0.12002(9) 0.13966(17) 0.0306(4) Uani 1 1 d . . .
C5A C 0.58867(8) 0.08147(8) 0.23896(16) 0.0269(4) Uani 1 1 d . . .
C6A C 0.63847(8) 0.09941(9) 0.30590(16) 0.0283(4) Uani 1 1 d . . .
H6A H 0.6483 0.0748 0.3739 0.034 Uiso 1 1 calc R U .
C7A C 0.67484(8) 0.15172(9) 0.27858(16) 0.0267(4) Uani 1 1 d . . .
C8A C 0.73954(12) 0.2500 0.0396(2) 0.0296(6) Uani 1 2 d S T P
C9A C 0.78040(10) 0.19064(10) 0.0426(2) 0.0408(5) Uani 1 1 d . . .
H9AA H 0.8059 0.1918 0.1137 0.061 Uiso 1 1 calc R U .
H9AB H 0.8064 0.1901 -0.0277 0.061 Uiso 1 1 calc R U .
H9AC H 0.7550 0.1520 0.0439 0.061 Uiso 1 1 calc R U .
C10A C 0.70339(14) 0.2500 -0.0754(3) 0.0363(6) Uani 1 2 d DS T P
H10A H 0.6772(10) 0.2125(9) -0.083(2) 0.051(7) Uiso 1 1 d D . .
H10B H 0.7298(13) 0.2500 -0.143(2) 0.049(10) Uiso 1 2 d DS . P
C11A C 0.54988(9) 0.02253(9) 0.27015(17) 0.0331(4) Uani 1 1 d . . .
C12A C 0.48277(9) 0.04102(10) 0.28618(19) 0.0387(5) Uani 1 1 d . . .
H12A H 0.4794 0.0740 0.3475 0.058 Uiso 1 1 calc R U .
H12B H 0.4594 0.0032 0.3099 0.058 Uiso 1 1 calc R U .
H12C H 0.4667 0.0577 0.2115 0.058 Uiso 1 1 calc R U .
C13A C 0.55648(11) -0.02800(10) 0.1728(2) 0.0455(5) Uani 1 1 d . . .
H13A H 0.5413 -0.0106 0.0980 0.068 Uiso 1 1 calc R U .
H13B H 0.5329 -0.0661 0.1940 0.068 Uiso 1 1 calc R U .
H13C H 0.5995 -0.0396 0.1642 0.068 Uiso 1 1 calc R U .
C14A C 0.57058(10) -0.00789(11) 0.3868(2) 0.0431(5) Uani 1 1 d . . .
H14A H 0.6124 -0.0236 0.3785 0.065 Uiso 1 1 calc R U .
H14B H 0.5436 -0.0437 0.4066 0.065 Uiso 1 1 calc R U .
H14C H 0.5689 0.0242 0.4500 0.065 Uiso 1 1 calc R U .
C1B C 0.54504(11) 0.2500 0.6434(2) 0.0248(5) Uani 1 2 d S T P
H1B H 0.5119 0.2500 0.7039 0.030 Uiso 1 2 calc R U P
O1B O 0.52655(6) 0.17993(6) 0.85676(12) 0.0326(3) Uani 1 1 d D . .
H1BA H 0.5249(11) 0.1561(11) 0.9293(17) 0.049 Uiso 1 1 d D U .
O2B O 0.71538(6) 0.09879(7) 0.57109(13) 0.0398(4) Uani 1 1 d D . .
H2B H 0.7168(12) 0.1249(12) 0.5028(19) 0.060 Uiso 1 1 d D U .
C2B C 0.58244(8) 0.19086(8) 0.67421(16) 0.0251(4) Uani 1 1 d . . .
C3B C 0.63141(8) 0.16900(9) 0.60664(16) 0.0286(4) Uani 1 1 d . . .
H3B H 0.6408 0.1905 0.5349 0.034 Uiso 1 1 calc R U .
C4B C 0.66693(8) 0.11715(9) 0.64020(17) 0.0301(4) Uani 1 1 d . . .
C5B C 0.65506(8) 0.08313(8) 0.74507(16) 0.0271(4) Uani 1 1 d . . .
C6B C 0.60652(8) 0.10580(8) 0.81256(16) 0.0278(4) Uani 1 1 d . . .
H6B H 0.5967 0.0844 0.8841 0.033 Uiso 1 1 calc R U .
C7B C 0.57181(8) 0.15859(8) 0.77928(16) 0.0257(4) Uani 1 1 d . . .
C8B C 0.50990(12) 0.2500 0.5232(2) 0.0274(5) Uani 1 2 d S T P
C9B C 0.54800(14) 0.2500 0.4100(2) 0.0369(7) Uani 1 2 d DS T P
H9BA H 0.5744(10) 0.2131(9) 0.401(2) 0.046(6) Uiso 1 1 d D . .
H9BB H 0.5203(12) 0.2500 0.344(2) 0.040(8) Uiso 1 2 d DS . P
C10B C 0.46945(11) 0.19053(11) 0.52246(19) 0.0441(5) Uani 1 1 d . . .
H10C H 0.4950 0.1521 0.5185 0.066 Uiso 1 1 calc R U .
H10D H 0.4424 0.1919 0.4536 0.066 Uiso 1 1 calc R U .
H10E H 0.4450 0.1895 0.5948 0.066 Uiso 1 1 calc R U .
C11B C 0.69384(9) 0.02619(9) 0.78487(18) 0.0344(5) Uani 1 1 d . . .
C12B C 0.76016(10) 0.04794(11) 0.8025(2) 0.0447(5) Uani 1 1 d . . .
H12D H 0.7778 0.0598 0.7260 0.067 Uiso 1 1 calc R U .
H12E H 0.7838 0.0129 0.8372 0.067 Uiso 1 1 calc R U .
H12F H 0.7611 0.0850 0.8556 0.067 Uiso 1 1 calc R U .
C13B C 0.69150(10) -0.02779(10) 0.6925(2) 0.0413(5) Uani 1 1 d . . .
H13D H 0.6495 -0.0431 0.6844 0.062 Uiso 1 1 calc R U .
H13E H 0.7177 -0.0632 0.7179 0.062 Uiso 1 1 calc R U .
H13F H 0.7058 -0.0115 0.6162 0.062 Uiso 1 1 calc R U .
C14B C 0.67156(11) -0.00104(11) 0.9032(2) 0.0460(6) Uani 1 1 d . . .
H14D H 0.6730 0.0325 0.9636 0.069 Uiso 1 1 calc R U .
H14E H 0.6979 -0.0367 0.9270 0.069 Uiso 1 1 calc R U .
H14F H 0.6296 -0.0164 0.8945 0.069 Uiso 1 1 calc R U .

loop_
_atom_site_aniso_label
_atom_site_aniso_U_11
_atom_site_aniso_U_22
_atom_site_aniso_U_33
_atom_site_aniso_U_23
_atom_site_aniso_U_13
_atom_site_aniso_U_12
O1A 0.0341(8) 0.0565(10) 0.0357(8) 0.0061(7) -0.0069(6) -0.0137(7)
C1A 0.0257(12) 0.0201(12) 0.0302(13) 0.000 -0.0017(10) 0.000
O2A 0.0374(8) 0.0549(10) 0.0336(8) 0.0013(7) -0.0046(6) -0.0156(7)
C2A 0.0246(8) 0.0205(9) 0.0294(9) -0.0017(7) 0.0026(7) 0.0015(7)
C3A 0.0326(10) 0.0289(10) 0.0288(9) 0.0034(7) -0.0013(8) -0.0030(8)
C4A 0.0307(10) 0.0315(10) 0.0297(9) -0.0015(8) 0.0002(7) -0.0064(8)
C5A 0.0300(9) 0.0201(9) 0.0306(9) -0.0014(7) 0.0074(7) -0.0021(7)
C6A 0.0311(9) 0.0255(9) 0.0282(9) 0.0024(7) 0.0033(7) 0.0025(7)
C7A 0.0241(9) 0.0255(9) 0.0305(9) -0.0032(7) -0.0003(7) 0.0018(7)
C8A 0.0299(13) 0.0237(13) 0.0352(14) 0.000 0.0056(11) 0.000
C9A 0.0395(11) 0.0372(12) 0.0458(12) 0.0006(9) 0.0101(9) 0.0098(9)
C10A 0.0341(15) 0.0417(17) 0.0332(15) 0.000 0.0048(12) 0.000
C11A 0.0369(10) 0.0254(10) 0.0369(10) 0.0023(8) 0.0034(8) -0.0071(8)
C12A 0.0348(11) 0.0392(11) 0.0420(11) 0.0056(9) 0.0042(9) -0.0083(9)
C13A 0.0539(13) 0.0295(11) 0.0531(13) -0.0066(10) 0.0108(11) -0.0122(10)
C14A 0.0429(12) 0.0365(12) 0.0499(13) 0.0158(10) 0.0027(10) -0.0068(9)
C1B 0.0263(12) 0.0214(12) 0.0266(12) 0.000 0.0004(10) 0.000
O1B 0.0344(7) 0.0323(7) 0.0313(7) 0.0003(6) 0.0080(6) 0.0017(6)
O2B 0.0371(8) 0.0440(9) 0.0382(8) 0.0043(6) 0.0092(6) 0.0134(6)
C2B 0.0262(9) 0.0197(9) 0.0294(9) -0.0016(7) -0.0019(7) -0.0023(7)
C3B 0.0309(9) 0.0260(10) 0.0287(9) 0.0022(7) 0.0006(7) 0.0016(7)
C4B 0.0289(9) 0.0289(10) 0.0324(9) -0.0031(8) 0.0009(8) 0.0024(8)
C5B 0.0296(9) 0.0208(9) 0.0310(9) -0.0008(7) -0.0042(7) 0.0011(7)
C6B 0.0321(9) 0.0221(9) 0.0291(9) 0.0020(7) -0.0011(7) -0.0003(7)
C7B 0.0263(9) 0.0207(8) 0.0300(9) -0.0024(7) 0.0007(7) -0.0024(7)
C8B 0.0292(13) 0.0244(13) 0.0286(13) 0.000 -0.0038(10) 0.000
C9B 0.0392(16) 0.0447(18) 0.0268(13) 0.000 -0.0038(12) 0.000
C10B 0.0488(13) 0.0434(13) 0.0401(12) 0.0031(9) -0.0126(10) -0.0171(10)
C11B 0.0353(10) 0.0274(10) 0.0406(11) 0.0022(8) -0.0055(9) 0.0075(8)
C12B 0.0379(11) 0.0415(12) 0.0545(13) 0.0007(10) -0.0126(10) 0.0087(9)
C13B 0.0459(12) 0.0282(11) 0.0498(12) -0.0053(9) -0.0032(10) 0.0106(9)
C14B 0.0563(14) 0.0362(12) 0.0455(12) 0.0106(10) -0.0033(10) 0.0133(10)

loop_
_atom_type_symbol
_atom_type_description
_atom_type_scat_dispersion_real
_atom_type_scat_dispersion_imag
_atom_type_scat_source
C C 0.0181 0.0091 'International Tables Vol C Tables 4.2.6.8 and 6.1.1.4'
H H 0.0000 0.0000 'International Tables Vol C Tables 4.2.6.8 and 6.1.1.4'
O O 0.0492 0.0322 'International Tables Vol C Tables 4.2.6.8 and 6.1.1.4'

loop_
_geom_angle_atom_site_label_1
_geom_angle_atom_site_label_2
_geom_angle_atom_site_label_3
_geom_angle
_geom_angle_site_symmetry_1
_geom_angle_site_symmetry_3
C7A O1A H1A 122.8(17) . .
C2A C1A C2A 110.0(2) 7_565 .
C2A C1A C8A 116.82(13) 7_565 .
C2A C1A C8A 116.82(13) . .
C2A C1A H1AA 105.5(9) 7_565 .
C2A C1A H1AA 105.5(9) . .
C8A C1A H1AA 100.4(17) . .
C4A O2A H2A 102.5(18) . .
C7A C2A C3A 115.57(16) . .
C7A C2A C1A 121.52(17) . .
C3A C2A C1A 122.82(17) . .
C4A C3A C2A 122.67(17) . .
C4A C3A H3A 118.7 . .
C2A C3A H3A 118.7 . .
O2A C4A C3A 117.46(17) . .
O2A C4A C5A 121.12(17) . .
C3A C4A C5A 121.41(17) . .
C6A C5A C4A 115.46(16) . .
C6A C5A C11A 121.97(17) . .
C4A C5A C11A 122.56(17) . .
C5A C6A C7A 123.13(17) . .
C5A C6A H6A 118.4 . .
C7A C6A H6A 118.4 . .
C2A C7A C6A 121.75(16) . .
C2A C7A O1A 123.51(16) . .
C6A C7A O1A 114.72(16) . .
C10A C8A C9A 108.95(16) . 7_565
C10A C8A C9A 108.95(16) . .
C9A C8A C9A 108.1(2) 7_565 .
C10A C8A C1A 115.8(2) . .
C9A C8A C1A 107.40(15) 7_565 .
C9A C8A C1A 107.40(15) . .
C8A C9A H9AA 109.5 . .
C8A C9A H9AB 109.5 . .
H9AA C9A H9AB 109.5 . .
C8A C9A H9AC 109.5 . .
H9AA C9A H9AC 109.5 . .
H9AB C9A H9AC 109.5 . .
C8A C10A H10A 112.2(15) . .
C8A C10A H10B 111(2) . .
H10A C10A H10B 107.0(19) . .
C13A C11A C14A 107.80(18) . .
C13A C11A C12A 110.44(17) . .
C14A C11A C12A 106.69(16) . .
C13A C11A C5A 109.49(16) . .
C14A C11A C5A 111.38(16) . .
C12A C11A C5A 110.97(16) . .
C11A C12A H12A 109.5 . .
C11A C12A H12B 109.5 . .
H12A C12A H12B 109.5 . .
C11A C12A H12C 109.5 . .
H12A C12A H12C 109.5 . .
H12B C12A H12C 109.5 . .
C11A C13A H13A 109.5 . .
C11A C13A H13B 109.5 . .
H13A C13A H13B 109.5 . .
C11A C13A H13C 109.5 . .
H13A C13A H13C 109.5 . .
H13B C13A H13C 109.5 . .
C11A C14A H14A 109.5 . .
C11A C14A H14B 109.5 . .
H14A C14A H14B 109.5 . .
C11A C14A H14C 109.5 . .
H14A C14A H14C 109.5 . .
H14B C14A H14C 109.5 . .
C2B C1B C2B 108.3(2) . 7_565
C2B C1B C8B 117.73(12) . .
C2B C1B C8B 117.73(12) 7_565 .
C2B C1B H1B 103.7 . .
C2B C1B H1B 103.7 7_565 .
C8B C1B H1B 103.7 . .
C7B O1B H1BA 113.5(15) . .
C4B O2B H2B 109.2(16) . .
C7B C2B C3B 116.12(16) . .
C7B C2B C1B 119.97(17) . .
C3B C2B C1B 123.70(17) . .
C4B C3B C2B 122.57(17) . .
C4B C3B H3B 118.7 . .
C2B C3B H3B 118.7 . .
O2B C4B C3B 119.81(17) . .
O2B C4B C5B 118.82(17) . .
C3B C4B C5B 121.37(17) . .
C6B C5B C4B 115.60(16) . .
C6B C5B C11B 121.89(17) . .
C4B C5B C11B 122.49(17) . .
C7B C6B C5B 122.65(17) . .
C7B C6B H6B 118.7 . .
C5B C6B H6B 118.7 . .
C2B C7B C6B 121.64(16) . .
C2B C7B O1B 120.16(16) . .
C6B C7B O1B 118.17(16) . .
C10B C8B C10B 108.8(2) 7_565 .
C10B C8B C9B 108.29(15) 7_565 .
C10B C8B C9B 108.29(15) . .
C10B C8B C1B 106.97(14) 7_565 .
C10B C8B C1B 106.97(14) . .
C9B C8B C1B 117.2(2) . .
C8B C9B H9BA 114.3(15) . .
C8B C9B H9BB 107.8(19) . .
H9BA C9B H9BB 107.4(18) . .
C8B C10B H10C 109.5 . .
C8B C10B H10D 109.5 . .
H10C C10B H10D 109.5 . .
C8B C10B H10E 109.5 . .
H10C C10B H10E 109.5 . .
H10D C10B H10E 109.5 . .
C5B C11B C14B 111.54(17) . .
C5B C11B C13B 110.53(16) . .
C14B C11B C13B 108.11(18) . .
C5B C11B C12B 109.62(16) . .
C14B C11B C12B 107.33(17) . .
C13B C11B C12B 109.64(17) . .
C11B C12B H12D 109.5 . .
C11B C12B H12E 109.5 . .
H12D C12B H12E 109.5 . .
C11B C12B H12F 109.5 . .
H12D C12B H12F 109.5 . .
H12E C12B H12F 109.5 . .
C11B C13B H13D 109.5 . .
C11B C13B H13E 109.5 . .
H13D C13B H13E 109.5 . .
C11B C13B H13F 109.5 . .
H13D C13B H13F 109.5 . .
H13E C13B H13F 109.5 . .
C11B C14B H14D 109.5 . .
C11B C14B H14E 109.5 . .
H14D C14B H14E 109.5 . .
C11B C14B H14F 109.5 . .
H14D C14B H14F 109.5 . .
H14E C14B H14F 109.5 . .

loop_
_geom_bond_atom_site_label_1
_geom_bond_atom_site_label_2
_geom_bond_distance
_geom_bond_site_symmetry_2
O1A C7A 1.390(2) .
O1A H1A 0.915(17) .
C1A C2A 1.526(2) 7_565
C1A C2A 1.526(2) .
C1A C8A 1.566(4) .
C1A H1AA 1.00(3) .
O2A C4A 1.384(2) .
O2A H2A 0.895(17) .
C2A C7A 1.388(3) .
C2A C3A 1.400(3) .
C3A C4A 1.385(3) .
C3A H3A 0.9500 .
C4A C5A 1.407(3) .
C5A C6A 1.382(3) .
C5A C11A 1.538(2) .
C6A C7A 1.388(3) .
C6A H6A 0.9500 .
C8A C10A 1.524(4) .
C8A C9A 1.531(2) 7_565
C8A C9A 1.531(2) .
C9A H9AA 0.9800 .
C9A H9AB 0.9800 .
C9A H9AC 0.9800 .
C10A H10A 0.974(16) .
C10A H10B 0.958(18) .
C11A C13A 1.532(3) .
C11A C14A 1.534(3) .
C11A C12A 1.535(3) .
C12A H12A 0.9800 .
C12A H12B 0.9800 .
C12A H12C 0.9800 .
C13A H13A 0.9800 .
C13A H13B 0.9800 .
C13A H13C 0.9800 .
C14A H14A 0.9800 .
C14A H14B 0.9800 .
C14A H14C 0.9800 .
C1B C2B 1.524(2) .
C1B C2B 1.524(2) 7_565
C1B C8B 1.564(3) .
C1B H1B 1.0000 .
O1B C7B 1.398(2) .
O1B H1BA 0.960(16) .
O2B C4B 1.375(2) .
O2B H2B 0.946(17) .
C2B C7B 1.386(3) .
C2B C3B 1.396(3) .
C3B C4B 1.387(3) .
C3B H3B 0.9500 .
C4B C5B 1.407(3) .
C5B C6B 1.394(3) .
C5B C11B 1.530(3) .
C6B C7B 1.392(3) .
C6B H6B 0.9500 .
C8B C10B 1.527(2) 7_565
C8B C10B 1.527(2) .
C8B C9B 1.530(4) .
C9B H9BA 0.968(16) .
C9B H9BB 0.966(18) .
C10B H10C 0.9800 .
C10B H10D 0.9800 .
C10B H10E 0.9800 .
C11B C14B 1.535(3) .
C11B C13B 1.538(3) .
C11B C12B 1.539(3) .
C12B H12D 0.9800 .
C12B H12E 0.9800 .
C12B H12F 0.9800 .
C13B H13D 0.9800 .
C13B H13E 0.9800 .
C13B H13F 0.9800 .
C14B H14D 0.9800 .
C14B H14E 0.9800 .
C14B H14F 0.9800 .

loop_
_geom_hbond_atom_site_label_D
_geom_hbond_atom_site_label_H
_geom_hbond_atom_site_label_A
_geom_hbond_distance_DH
_geom_hbond_distance_HA
_geom_hbond_distance_DA
_geom_hbond_angle_DHA
_geom_hbond_site_symmetry_A
O1B H1BA O2A 0.960(16) 1.850(17) 2.807(2) 175(2) 1_556
O2B H2B O1A 0.946(17) 1.827(18) 2.764(2) 171(3) .

loop_
_geom_torsion_atom_site_label_1
_geom_torsion_atom_site_label_2
_geom_torsion_atom_site_label_3
_geom_torsion_atom_site_label_4
_geom_torsion
_geom_torsion_site_symmetry_1
_geom_torsion_site_symmetry_4
C2A C1A C2A C7A -107.8(2) 7_565 .
C8A C1A C2A C7A 115.9(2) . .
C2A C1A C2A C3A 68.4(3) 7_565 .
C8A C1A C2A C3A -67.8(3) . .
C7A C2A C3A C4A 0.4(3) . .
C1A C2A C3A C4A -176.05(18) . .
C2A C3A C4A O2A -179.96(17) . .
C2A C3A C4A C5A -0.2(3) . .
O2A C4A C5A C6A 179.72(17) . .
C3A C4A C5A C6A 0.0(3) . .
O2A C4A C5A C11A 0.9(3) . .
C3A C4A C5A C11A -178.90(17) . .
C4A C5A C6A C7A 0.0(3) . .
C11A C5A C6A C7A 178.87(17) . .
C3A C2A C7A C6A -0.5(3) . .
C1A C2A C7A C6A 176.06(17) . .
C3A C2A C7A O1A -178.83(17) . .
C1A C2A C7A O1A -2.3(3) . .
C5A C6A C7A C2A 0.3(3) . .
C5A C6A C7A O1A 178.77(16) . .
C2A C1A C8A C10A -66.64(17) 7_565 .
C2A C1A C8A C10A 66.64(17) . .
C2A C1A C8A C9A 55.3(3) 7_565 7_565
C2A C1A C8A C9A -171.42(18) . 7_565
C2A C1A C8A C9A 171.42(18) 7_565 .
C2A C1A C8A C9A -55.3(3) . .
C6A C5A C11A C13A -114.3(2) . .
C4A C5A C11A C13A 64.5(2) . .
C6A C5A C11A C14A 4.8(3) . .
C4A C5A C11A C14A -176.38(18) . .
C6A C5A C11A C12A 123.54(19) . .
C4A C5A C11A C12A -57.7(2) . .
C2B C1B C2B C7B 99.2(2) 7_565 .
C8B C1B C2B C7B -124.1(2) . .
C2B C1B C2B C3B -75.4(2) 7_565 .
C8B C1B C2B C3B 61.3(3) . .
C7B C2B C3B C4B 1.4(3) . .
C1B C2B C3B C4B 176.21(17) . .
C2B C3B C4B O2B -178.60(17) . .
C2B C3B C4B C5B 0.5(3) . .
O2B C4B C5B C6B 177.92(16) . .
C3B C4B C5B C6B -1.1(3) . .
O2B C4B C5B C11B -0.3(3) . .
C3B C4B C5B C11B -179.40(17) . .
C4B C5B C6B C7B 0.0(3) . .
C11B C5B C6B C7B 178.22(17) . .
C3B C2B C7B C6B -2.6(3) . .
C1B C2B C7B C6B -177.60(16) . .
C3B C2B C7B O1B 175.43(15) . .
C1B C2B C7B O1B 0.4(2) . .
C5B C6B C7B C2B 2.0(3) . .
C5B C6B C7B O1B -176.07(16) . .
C2B C1B C8B C10B 171.95(18) . 7_565
C2B C1B C8B C10B -55.5(3) 7_565 7_565
C2B C1B C8B C10B 55.5(3) . .
C2B C1B C8B C10B -171.95(18) 7_565 .
C2B C1B C8B C9B -66.29(16) . .
C2B C1B C8B C9B 66.29(16) 7_565 .
C6B C5B C11B C14B 0.8(3) . .
C4B C5B C11B C14B 178.90(18) . .
C6B C5B C11B C13B 121.1(2) . .
C4B C5B C11B C13B -60.8(2) . .
C6B C5B C11B C12B -118.0(2) . .
C4B C5B C11B C12B 60.2(2) . .
